data_7228536
loop_
_publ_author_name
'Kato, Ken'
'Hagi, Shogo'
'Hinoshita, Masumi'
'Shikoh, Eiji'
'Teki, Yoshio'

_publ_section_title
;
 Photoconductivity and magnetoconductance effects on vacuum vapor
 deposition films of weak charge-transfer complexes
;
_journal_name_full 'Phys. Chem. Chem. Phys.'
_journal_paper_doi 10.1039/C7CP02781H
_journal_year 2017
_chemical_formula_moiety 'C16 H10, C12 H8 N2 O4'
_chemical_formula_sum 'C28 H18 N2 O4'
_chemical_formula_weight 446.44
_space_group_crystal_system monoclinic
_space_group_IT_number 15
_space_group_name_Hall '-C 2yc'
_space_group_name_H-M_alt 'C 1 2/c 1'
_symmetry_space_group_name_Hall '-C 2yc'
_symmetry_space_group_name_H-M 'C 1 2/c 1'
_audit_creation_date 2016-12-16
_audit_creation_method 'generated by ACTA instruction via SHELXL-2014/7'
_audit_update_record
;
2017-04-28 deposited with the CCDC.
2017-06-12 downloaded from the CCDC.
;
_cell_angle_alpha 90
_cell_angle_beta 99.990(5)
_cell_angle_gamma 90
_cell_formula_units_Z 4
_cell_length_a 12.019(6)
_cell_length_b 20.022(9)
_cell_length_c 8.703(4)
_cell_measurement_reflns_used 2610
_cell_measurement_temperature 200(2)
_cell_measurement_theta_max 27.4700
_cell_measurement_theta_min 3.1290
_cell_volume 2062.6(17)
_computing_cell_refinement 'CrystalClear (Rigaku Inc., 2008)'
_computing_data_collection 'CrystalClear (Rigaku Inc., 2008)'
_computing_data_reduction 'CrystalClear (Rigaku Inc., 2008)'
_computing_molecular_graphics 'Ortep for Windows (Farrugia, 2012)'
_computing_publication_material 'WinGX publication routines (Farrugia, 2012)'
_computing_structure_refinement 'SHELXL-2014 (Sheldrick, 2014)'
_computing_structure_solution SIR97
_diffrn_ambient_temperature 200(2)
_diffrn_detector_area_resol_mean 7.111
_diffrn_measured_fraction_theta_full 0.991
_diffrn_measured_fraction_theta_max 0.990
_diffrn_measurement_details
;
scan:
    Number of images: 360
               Slice: -115.0000 - 65.0000
         Image width: 0.5000
            Exp time: 2.0000
       Rotation axis: Omega
               Omega: 0.0000
                 Chi: 45.0000
                 Phi: 0.0000
                 XTD: 54.9222
              2theta: -25.3555
scan:
    Number of images: 360
               Slice: -115.0000 - 65.0000
         Image width: 0.5000
            Exp time: 2.0000
       Rotation axis: Omega
               Omega: 0.0000
                 Chi: 45.0000
                 Phi: 90.0000
                 XTD: 54.9222
              2theta: -25.3555
scan:
    Number of images: 360
               Slice: -115.0000 - 65.0000
         Image width: 0.5000
            Exp time: 2.0000
       Rotation axis: Omega
               Omega: 0.0000
                 Chi: 45.0000
                 Phi: 180.0000
                 XTD: 54.9222
              2theta: -25.3555

;
_diffrn_measurement_device 'Saturn724+ (4x4 bin mode)'
_diffrn_measurement_device_details 'AFC11 (Right): Eulerian 3 circle'
_diffrn_measurement_device_type 'Rigaku AFC11 with Saturn 724+ CCD'
_diffrn_measurement_method \w
_diffrn_radiation_detector CCD
_diffrn_radiation_monochromator Confocal
_diffrn_radiation_source 'Rotating Anode'
_diffrn_radiation_type MoK\a
_diffrn_radiation_wavelength 0.710747
_diffrn_reflns_av_R_equivalents 0.0326
_diffrn_reflns_av_unetI/netI 0.0252
_diffrn_reflns_Laue_measured_fraction_full 0.991
_diffrn_reflns_Laue_measured_fraction_max 0.990
_diffrn_reflns_limit_h_max 15
_diffrn_reflns_limit_h_min -15
_diffrn_reflns_limit_k_max 25
_diffrn_reflns_limit_k_min -25
_diffrn_reflns_limit_l_max 10
_diffrn_reflns_limit_l_min -11
_diffrn_reflns_number 10514
_diffrn_reflns_point_group_measured_fraction_full 0.991
_diffrn_reflns_point_group_measured_fraction_max 0.990
_diffrn_reflns_reduction_process 'Lp corrections applied'
_diffrn_reflns_theta_full 25.242
_diffrn_reflns_theta_max 27.471
_diffrn_reflns_theta_min 3.129
_diffrn_source_current 24.0000
_diffrn_source_power 1.2000
_diffrn_source_voltage 50.0000
_exptl_absorpt_coefficient_mu 0.097
_exptl_absorpt_correction_T_max 1.0000
_exptl_absorpt_correction_T_min 0.9536
_exptl_absorpt_correction_type multi-scan
_exptl_absorpt_process_details 'REQAB (Rigaku, 1998)'
_exptl_crystal_colour Yellow
_exptl_crystal_density_diffrn 1.438
_exptl_crystal_density_method 'not measured'
_exptl_crystal_description Block
_exptl_crystal_F_000 928
_exptl_crystal_preparation 'mounted on the CryoLoop with Palaton oil and placed in N2 stream at 200(2) K'
_exptl_crystal_size_max 0.200
_exptl_crystal_size_mid 0.150
_exptl_crystal_size_min 0.100
_refine_diff_density_max 0.322
_refine_diff_density_min -0.234
_refine_diff_density_rms 0.035
_refine_ls_extinction_method none
_refine_ls_goodness_of_fit_ref 1.099
_refine_ls_hydrogen_treatment refall
_refine_ls_matrix_type full
_refine_ls_number_parameters 192
_refine_ls_number_reflns 2344
_refine_ls_number_restraints 0
_refine_ls_restrained_S_all 1.099
_refine_ls_R_factor_all 0.0532
_refine_ls_R_factor_gt 0.0405
_refine_ls_shift/su_max 0.000
_refine_ls_shift/su_mean 0.000
_refine_ls_structure_factor_coef Fsqd
_refine_ls_weighting_details 'w=1/[\s^2^(Fo^2^)+(0.0654P)^2^+0.3776P] where P=(Fo^2^+2Fc^2^)/3'
_refine_ls_weighting_scheme calc
_refine_ls_wR_factor_gt 0.1070
_refine_ls_wR_factor_ref 0.1147
_reflns_number_gt 1931
_reflns_number_total 2344
_reflns_threshold_expression 'I > 2\s(I)'
_cod_data_source_file c7cp02781h2.cif
_cod_data_source_block Pyr-DMPMDI
_cod_depositor_comments
;
The following automatic conversions were performed:

'_exptl_absorpt_correction_type' value 'Multi-scan' changed to
'multi-scan' according to
/home/data/users/saulius/crontab/automatic-downloads/rss-feeds/RSC/lib/dictionaries/cif_core.dic
dictionary named 'cif_core.dic' version 2.4.2 from 2011-04-26.

Automatic conversion script
Id: cif_fix_values 4973 2017-02-22 13:04:09Z antanas 
;
_cod_original_cell_volume 2062.6(16)
_cod_database_code 7228536
_shelx_shelxl_version_number 2014/7
_shelx_space_group_comment
;
The symmetry employed for this shelxl refinement is uniquely defined
by the following loop, which should always be used as a source of
symmetry information in preference to the above space-group names.
They are only intended as comments.
;
_shelx_estimated_absorpt_t_min 0.981
_shelx_estimated_absorpt_t_max 0.990

loop_
_space_group_symop_operation_xyz
'x, y, z'
'-x, y, -z+1/2'
'x+1/2, y+1/2, z'
'-x+1/2, y+1/2, -z+1/2'
'-x, -y, -z'
'x, -y, z-1/2'
'-x+1/2, -y+1/2, -z'
'x+1/2, -y+1/2, z-1/2'

loop_
_atom_site_label
_atom_site_type_symbol
_atom_site_fract_x
_atom_site_fract_y
_atom_site_fract_z
_atom_site_U_iso_or_equiv
_atom_site_adp_type
_atom_site_occupancy
_atom_site_site_symmetry_order
_atom_site_calc_flag
_atom_site_refinement_flags_posn
_atom_site_refinement_flags_adp
_atom_site_refinement_flags_occupancy
C1 C 0.5000 0.04147(10) 0.2500 0.0414(5) Uani 1 2 d S T P
H1A H 0.5000 -0.0077(12) 0.2500 0.048(6) Uiso 1 2 d S . P
C2 C 0.54713(11) 0.07575(7) 0.13931(16) 0.0380(3) Uani 1 1 d . . .
H2A H 0.5804(13) 0.0524(9) 0.0607(18) 0.048(4) Uiso 1 1 d . . .
C3 C 0.54861(9) 0.14556(6) 0.13656(14) 0.0295(3) Uani 1 1 d . . .
C4 C 0.59747(11) 0.18309(8) 0.02437(16) 0.0363(3) Uani 1 1 d . . .
H4A H 0.6307(12) 0.1581(9) -0.0554(18) 0.048(4) Uiso 1 1 d . . .
C5 C 0.59749(11) 0.25042(7) 0.02490(15) 0.0353(3) Uani 1 1 d . . .
H5A H 0.6307(13) 0.2758(8) -0.0522(18) 0.049(4) Uiso 1 1 d . . .
C6 C 0.54869(9) 0.28772(6) 0.13707(13) 0.0278(3) Uani 1 1 d . . .
C7 C 0.54744(10) 0.35757(7) 0.13899(15) 0.0339(3) Uani 1 1 d . . .
H7A H 0.5807(13) 0.3820(8) 0.0620(18) 0.048(4) Uiso 1 1 d . . .
C8 C 0.5000 0.39160(10) 0.2500 0.0376(4) Uani 1 2 d S T P
H8A H 0.5000 0.4386(11) 0.2500 0.039(5) Uiso 1 2 d S . P
C9 C 0.5000 0.18102(8) 0.2500 0.0246(3) Uani 1 2 d S T P
C10 C 0.5000 0.25226(8) 0.2500 0.0236(3) Uani 1 2 d S T P
N1 N 0.22511(9) 0.08401(5) 0.03553(12) 0.0320(3) Uani 1 1 d . . .
C11 C 0.20557(16) 0.01249(7) 0.0429(2) 0.0465(4) Uani 1 1 d . . .
H11A H 0.1999(19) -0.0071(11) -0.059(3) 0.090(7) Uiso 1 1 d . . .
H11B H 0.2635(18) -0.0090(11) 0.121(3) 0.079(6) Uiso 1 1 d . . .
H11C H 0.127(2) 0.0056(13) 0.075(3) 0.113(8) Uiso 1 1 d . . .
C12 C 0.18600(10) 0.13005(6) 0.13354(14) 0.0302(3) Uani 1 1 d . . .
O1 O 0.13921(8) 0.11633(5) 0.24130(11) 0.0431(3) Uani 1 1 d . . .
C13 C 0.21422(9) 0.19710(6) 0.07640(13) 0.0251(3) Uani 1 1 d . . .
C14 C 0.27093(9) 0.18768(6) -0.04798(13) 0.0250(3) Uani 1 1 d . . .
C15 C 0.27859(10) 0.11448(6) -0.07535(14) 0.0290(3) Uani 1 1 d . . .
O2 O 0.32065(8) 0.08593(5) -0.17340(11) 0.0404(3) Uani 1 1 d . . .
C16 C 0.19098(10) 0.26005(6) 0.12866(14) 0.0264(3) Uani 1 1 d . . .
H16A H 0.1507(11) 0.2668(7) 0.2147(16) 0.030(3) Uiso 1 1 d . . .

loop_
_atom_site_aniso_label
_atom_site_aniso_U_11
_atom_site_aniso_U_22
_atom_site_aniso_U_33
_atom_site_aniso_U_23
_atom_site_aniso_U_13
_atom_site_aniso_U_12
C1 0.0407(11) 0.0293(10) 0.0508(12) 0.000 -0.0015(9) 0.000
C2 0.0373(7) 0.0336(7) 0.0419(8) -0.0103(6) 0.0033(6) 0.0036(5)
C3 0.0246(6) 0.0346(7) 0.0283(6) -0.0035(5) 0.0017(5) 0.0014(5)
C4 0.0350(7) 0.0461(8) 0.0300(7) -0.0065(6) 0.0116(5) 0.0010(6)
C5 0.0345(7) 0.0463(8) 0.0275(7) 0.0018(6) 0.0121(5) -0.0050(6)
C6 0.0243(6) 0.0336(6) 0.0247(6) 0.0016(5) 0.0019(5) -0.0026(5)
C7 0.0335(7) 0.0334(7) 0.0333(7) 0.0064(5) 0.0015(5) -0.0060(5)
C8 0.0387(10) 0.0273(9) 0.0428(11) 0.000 -0.0038(8) 0.000
C9 0.0199(7) 0.0290(8) 0.0237(8) 0.000 0.0001(6) 0.000
C10 0.0198(7) 0.0283(8) 0.0219(8) 0.000 0.0015(6) 0.000
N1 0.0371(6) 0.0238(5) 0.0339(6) 0.0013(4) 0.0028(4) 0.0005(4)
C11 0.0607(10) 0.0243(7) 0.0536(10) 0.0039(7) 0.0071(8) -0.0011(6)
C12 0.0304(6) 0.0300(6) 0.0290(6) 0.0033(5) 0.0017(5) -0.0003(5)
O1 0.0506(6) 0.0417(6) 0.0404(6) 0.0089(4) 0.0171(5) -0.0032(4)
C13 0.0253(6) 0.0277(6) 0.0214(6) 0.0016(5) 0.0019(4) -0.0008(4)
C14 0.0249(6) 0.0261(6) 0.0227(6) -0.0026(5) 0.0006(4) 0.0023(4)
C15 0.0298(6) 0.0279(6) 0.0274(6) -0.0019(5) -0.0005(5) 0.0028(5)
O2 0.0488(6) 0.0334(5) 0.0396(6) -0.0102(4) 0.0094(4) 0.0061(4)
C16 0.0280(6) 0.0295(6) 0.0220(6) -0.0013(5) 0.0053(5) 0.0012(5)

loop_
_atom_type_symbol
_atom_type_description
_atom_type_scat_dispersion_real
_atom_type_scat_dispersion_imag
_atom_type_scat_source
C C 0.0033 0.0016 'International Tables Vol C Tables 4.2.6.8 and 6.1.1.4'
H H 0.0000 0.0000 'International Tables Vol C Tables 4.2.6.8 and 6.1.1.4'
N N 0.0061 0.0033 'International Tables Vol C Tables 4.2.6.8 and 6.1.1.4'
O O 0.0106 0.0060 'International Tables Vol C Tables 4.2.6.8 and 6.1.1.4'

loop_
_geom_angle_atom_site_label_1
_geom_angle_atom_site_label_2
_geom_angle_atom_site_label_3
_geom_angle
_geom_angle_site_symmetry_1
_geom_angle_site_symmetry_3
C2 C1 C2 120.44(18) 2_655 .
C1 C2 C3 121.09(14) . .
C2 C3 C9 118.66(12) . .
C2 C3 C4 122.87(12) . .
C9 C3 C4 118.48(12) . .
C5 C4 C3 121.39(12) . .
C4 C5 C6 121.58(12) . .
C7 C6 C10 119.05(12) . .
C7 C6 C5 122.39(12) . .
C10 C6 C5 118.56(12) . .
C8 C7 C6 120.49(13) . .
C7 C8 C7 120.98(18) . 2_655
C3 C9 C3 120.06(16) 2_655 .
C3 C9 C10 119.97(8) 2_655 .
C3 C9 C10 119.97(8) . .
C6 C10 C6 119.93(15) . 2_655
C6 C10 C9 120.04(8) . .
C6 C10 C9 120.03(8) 2_655 .
C15 N1 C12 112.38(10) . .
C15 N1 C11 124.11(12) . .
C12 N1 C11 123.41(12) . .
O1 C12 N1 125.33(12) . .
O1 C12 C13 128.92(12) . .
N1 C12 C13 105.75(10) . .
C16 C13 C14 122.28(11) . .
C16 C13 C12 129.75(12) . .
C14 C13 C12 107.96(11) . .
C16 C14 C13 122.94(11) 7 .
C16 C14 C15 128.95(11) 7 .
C13 C14 C15 108.10(11) . .
O2 C15 N1 125.67(12) . .
O2 C15 C14 128.55(12) . .
N1 C15 C14 105.78(10) . .
C14 C16 C13 114.77(11) 7 .

loop_
_geom_bond_atom_site_label_1
_geom_bond_atom_site_label_2
_geom_bond_distance
_geom_bond_site_symmetry_2
C1 C2 1.3817(18) 2_655
C1 C2 1.3818(18) .
C2 C3 1.398(2) .
C3 C9 1.4213(15) .
C3 C4 1.4358(19) .
C4 C5 1.348(2) .
C5 C6 1.4329(18) .
C6 C7 1.3988(19) .
C6 C10 1.4184(14) .
C7 C8 1.3834(17) .
C8 C7 1.3834(17) 2_655
C9 C3 1.4213(15) 2_655
C9 C10 1.426(2) .
C10 C6 1.4184(14) 2_655
N1 C15 1.3899(17) .
N1 C12 1.3919(16) .
N1 C11 1.4543(18) .
C12 O1 1.2058(16) .
C12 C13 1.4911(17) .
C13 C16 1.3846(17) .
C13 C14 1.3885(17) .
C14 C16 1.3819(17) 7
C14 C15 1.4902(17) .
C15 O2 1.2084(15) .
C16 C14 1.3819(17) 7

loop_
_geom_hbond_atom_site_label_D
_geom_hbond_atom_site_label_H
_geom_hbond_atom_site_label_A
_geom_hbond_distance_DH
_geom_hbond_distance_HA
_geom_hbond_distance_DA
_geom_hbond_angle_DHA
_geom_hbond_site_symmetry_A
C11 H11B O2 0.98(2) 2.37(2) 3.272(2) 152.1(17) 6_556

loop_
_geom_torsion_atom_site_label_1
_geom_torsion_atom_site_label_2
_geom_torsion_atom_site_label_3
_geom_torsion_atom_site_label_4
_geom_torsion
_geom_torsion_site_symmetry_1
_geom_torsion_site_symmetry_4
C2 C1 C2 C3 0.14(8) 2_655 .
C1 C2 C3 C9 -0.28(16) . .
C1 C2 C3 C4 179.51(10) . .
C2 C3 C4 C5 179.98(12) . .
C9 C3 C4 C5 -0.22(17) . .
C3 C4 C5 C6 -0.10(19) . .
C4 C5 C6 C7 -179.69(12) . .
C4 C5 C6 C10 0.31(17) . .
C10 C6 C7 C8 0.38(15) . .
C5 C6 C7 C8 -179.62(10) . .
C6 C7 C8 C7 -0.19(8) . 2_655
C2 C3 C9 C3 0.13(8) . 2_655
C4 C3 C9 C3 -179.67(11) . 2_655
C2 C3 C9 C10 -179.87(8) . .
C4 C3 C9 C10 0.34(11) . .
C7 C6 C10 C6 -0.19(8) . 2_655
C5 C6 C10 C6 179.81(11) . 2_655
C7 C6 C10 C9 179.81(8) . .
C5 C6 C10 C9 -0.19(11) . .
C3 C9 C10 C6 179.87(7) 2_655 .
C3 C9 C10 C6 -0.13(7) . .
C3 C9 C10 C6 -0.13(7) 2_655 2_655
C3 C9 C10 C6 179.87(7) . 2_655
C15 N1 C12 O1 -178.15(11) . .
C11 N1 C12 O1 5.5(2) . .
C15 N1 C12 C13 1.89(13) . .
C11 N1 C12 C13 -174.50(12) . .
O1 C12 C13 C16 -2.3(2) . .
N1 C12 C13 C16 177.64(11) . .
O1 C12 C13 C14 178.29(12) . .
N1 C12 C13 C14 -1.75(12) . .
C16 C13 C14 C16 0.33(19) . 7
C12 C13 C14 C16 179.78(10) . 7
C16 C13 C14 C15 -178.45(10) . .
C12 C13 C14 C15 1.01(12) . .
C12 N1 C15 O2 179.46(11) . .
C11 N1 C15 O2 -4.2(2) . .
C12 N1 C15 C14 -1.29(13) . .
C11 N1 C15 C14 175.07(12) . .
C16 C14 C15 O2 0.6(2) 7 .
C13 C14 C15 O2 179.32(12) . .
C16 C14 C15 N1 -178.57(11) 7 .
C13 C14 C15 N1 0.11(12) . .
C14 C13 C16 C14 -0.31(18) . 7
C12 C13 C16 C14 -179.63(11) . 7
